data_2225743
loop_
_publ_author_name
'Anderson, Alexander E.'
'Edler, Kate L.'
'Parrott, II, Raleigh W.'
'Hitchcock, Shawn R.'
'Ferrence, Gregory M.'

_publ_section_title
;
 (6<i>S</i>)-2-<i>tert</i>-Butyl-6-[(4<i>S</i>,5<i>R</i>)-3,4-dimethyl-5-phenyloxazolidin-2-yl]phenol
;
_journal_coeditor_code ZL2269
_journal_issue 4
_journal_name_full 'Acta Crystallographica Section E'
_journal_page_first o902
_journal_page_last o903
_journal_paper_doi 10.1107/S1600536810009190
_journal_volume 66
_journal_year 2010
_chemical_formula_iupac 'C21 H27 N1 O2'
_chemical_formula_moiety 'C21 H27 N1 O2'
_chemical_formula_sum 'C21 H27 N O2'
_chemical_formula_weight 325.44
_chemical_name_systematic
;
(6<i>S</i>)-2-<i>tert</i>-Butyl-6-[(4<i>S/i>,5<i>R</i>)-3,4-dimethyl-
5-phenyloxazolidin-2-yl]phenol
;
_space_group_IT_number 4
_symmetry_cell_setting monoclinic
_symmetry_space_group_name_Hall 'P 2yb'
_symmetry_space_group_name_H-M 'P 1 21 1'
_atom_sites_solution_hydrogens geom
_atom_sites_solution_primary direct
_atom_sites_solution_secondary difmap
_audit_creation_method 'WinGX routine CIF_UPDATE'
_cell_angle_alpha 90
_cell_angle_beta 91.6670(10)
_cell_angle_gamma 90
_cell_formula_units_Z 2
_cell_length_a 8.3288(8)
_cell_length_b 9.8657(9)
_cell_length_c 11.4325(11)
_cell_measurement_reflns_used 5731
_cell_measurement_temperature 140(2)
_cell_measurement_theta_max 3.354
_cell_measurement_theta_min 2.4465
_cell_volume 939.00(15)
_computing_cell_refinement 'SAINT (Bruker, 2008)'
_computing_data_collection 'APEX2 (Bruker, 2008)'
_computing_data_reduction 'SAINT (Bruker, 2008)'
_computing_molecular_graphics 'ORTEP-3 for Windows (Farrugia, 1997)'
_computing_publication_material
;
<i>WinGX</i> (Farrugia, 1999), <i>publCIF</i> (McMahon & Westrip,
2008) and
<i>Mercury</i> (Macrae <i>et al.</i>, 2008)
;
_computing_structure_refinement 'SHELXL97 (Sheldrick, 2008)'
_computing_structure_solution 'SIR2004 (Burla <i>et al.</i>,  2005)'
_diffrn_ambient_temperature 140(2)
_diffrn_measured_fraction_theta_full 1
_diffrn_measured_fraction_theta_max 1
_diffrn_measurement_device_type 'Bruker SMART APEX CCD diffractometer'
_diffrn_measurement_method '\w scans'
_diffrn_radiation_monochromator graphite
_diffrn_radiation_type MoK\a
_diffrn_radiation_wavelength 0.71073
_diffrn_reflns_av_R_equivalents 0.0171
_diffrn_reflns_limit_h_max 10
_diffrn_reflns_limit_h_min -10
_diffrn_reflns_limit_k_max 12
_diffrn_reflns_limit_k_min -12
_diffrn_reflns_limit_l_max 14
_diffrn_reflns_limit_l_min -14
_diffrn_reflns_number 9040
_diffrn_reflns_theta_full 27.48
_diffrn_reflns_theta_max 27.48
_diffrn_reflns_theta_min 1.78
_diffrn_standards_number 0
_exptl_absorpt_coefficient_mu 0.073
_exptl_absorpt_correction_T_max 0.7462
_exptl_absorpt_correction_T_min 0.6868
_exptl_absorpt_correction_type multi-scan
_exptl_absorpt_process_details '(APEX2; Bruker, 2008)'
_exptl_crystal_colour colourless
_exptl_crystal_density_diffrn 1.151
_exptl_crystal_density_method 'not measured'
_exptl_crystal_description rod
_exptl_crystal_F_000 352
_exptl_crystal_size_max 0.55
_exptl_crystal_size_mid 0.27
_exptl_crystal_size_min 0.27
_refine_diff_density_max 0.213
_refine_diff_density_min -0.142
_refine_ls_extinction_method none
_refine_ls_goodness_of_fit_ref 1.04
_refine_ls_hydrogen_treatment mixed
_refine_ls_matrix_type full
_refine_ls_number_parameters 221
_refine_ls_number_reflns 2284
_refine_ls_number_restraints 1
_refine_ls_restrained_S_all 1.04
_refine_ls_R_factor_all 0.0293
_refine_ls_R_factor_gt 0.0275
_refine_ls_shift/su_max 0
_refine_ls_shift/su_mean 0
_refine_ls_structure_factor_coef Fsqd
_refine_ls_weighting_details 'calc w=1/[\s^2^(Fo^2^)+(0.0485P)^2^+0.0900P] where P=(Fo^2^+2Fc^2^)/3'
_refine_ls_weighting_scheme calc
_refine_ls_wR_factor_ref 0.0743
_reflns_number_gt 2191
_reflns_number_total 2284
_reflns_threshold_expression I>2\s(I)
_cod_data_source_file zl2269.cif
_cod_data_source_block I
_cod_original_sg_symbol_H-M 'P 21'
_cod_original_formula_sum 'C21 H27 N1 O2'
_cod_database_code 2225743
_cod_database_fobs_code 2225743

loop_
_symmetry_equiv_pos_as_xyz
'x, y, z'
'-x, y+1/2, -z'

loop_
_atom_site_type_symbol
_atom_site_label
_atom_site_fract_x
_atom_site_fract_y
_atom_site_fract_z
_atom_site_U_iso_or_equiv
_atom_site_adp_type
_atom_site_calc_flag
_atom_site_refinement_flags
_atom_site_occupancy
_atom_site_disorder_assembly
_atom_site_disorder_group
O O1 0.99692(12) 0.27815(11) 0.41600(9) 0.0248(2) Uani d . 1 . .
O O20 0.65433(12) 0.17836(11) 0.28853(9) 0.0213(2) Uani d . 1 . .
N N3 0.79655(14) 0.40974(12) 0.33736(10) 0.0202(2) Uani d . 1 . .
C C16 0.75996(15) 0.03243(13) 0.14241(11) 0.0174(3) Uani d . 1 . .
C C14 0.91785(16) 0.22492(14) 0.21866(11) 0.0185(3) Uani d . 1 . .
C C19 1.04036(16) 0.19395(15) 0.14295(12) 0.0204(3) Uani d . 1 . .
H H19 1.1354 0.2472 0.1438 0.025 Uiso calc R 1 . .
C C2 0.94417(16) 0.33629(15) 0.30751(12) 0.0210(3) Uani d . 1 . .
H H2 1.0265 0.4016 0.2795 0.025 Uiso calc R 1 . .
C C6 0.87041(16) 0.27789(16) 0.60254(12) 0.0233(3) Uani d . 1 . .
C C15 0.77689(15) 0.14637(14) 0.21694(11) 0.0177(3) Uani d . 1 . .
C C4 0.84147(17) 0.47509(15) 0.45020(13) 0.0241(3) Uani d . 1 . .
H H4 0.9104 0.5556 0.4342 0.029 Uiso calc R 1 . .
C C21 0.61341(16) -0.06087(14) 0.14940(12) 0.0189(3) Uani d . 1 . .
C C23 0.60832(17) -0.12120(14) 0.27378(12) 0.0221(3) Uani d . 1 . .
H H23A 0.515 -0.1811 0.2791 0.033 Uiso calc R 1 . .
H H23B 0.6 -0.0477 0.3309 0.033 Uiso calc R 1 . .
H H23C 0.7067 -0.1731 0.2903 0.033 Uiso calc R 1 . .
C C8 0.71138(18) 0.08617(17) 0.66066(14) 0.0280(3) Uani d . 1 . .
H H8 0.6469 0.0099 0.6402 0.034 Uiso calc R 1 . .
C C22 0.62164(19) -0.17981(16) 0.06338(13) 0.0273(3) Uani d . 1 . .
H H22A 0.526 -0.2368 0.0706 0.041 Uiso calc R 1 . .
H H22B 0.718 -0.2338 0.0813 0.041 Uiso calc R 1 . .
H H22C 0.6261 -0.1448 -0.0167 0.041 Uiso calc R 1 . .
C C17 0.88590(16) 0.00653(14) 0.06749(11) 0.0199(3) Uani d . 1 . .
H H17 0.8768 -0.0681 0.0152 0.024 Uiso calc R 1 . .
C C13 0.7473(2) 0.50590(16) 0.24528(14) 0.0285(3) Uani d . 1 . .
H H13A 0.6492 0.5527 0.2679 0.043 Uiso calc R 1 . .
H H13B 0.7267 0.4568 0.1718 0.043 Uiso calc R 1 . .
H H13C 0.833 0.5724 0.2345 0.043 Uiso calc R 1 . .
C C9 0.74020(19) 0.11793(18) 0.77790(14) 0.0316(4) Uani d . 1 . .
H H9 0.6968 0.0629 0.8374 0.038 Uiso calc R 1 . .
C C5 0.94712(16) 0.36461(16) 0.51019(12) 0.0242(3) Uani d . 1 . .
H H5 1.0446 0.4091 0.546 0.029 Uiso calc R 1 . .
C C18 1.02423(16) 0.08575(15) 0.06636(12) 0.0215(3) Uani d . 1 . .
H H18 1.1069 0.0657 0.0135 0.026 Uiso calc R 1 . .
C C11 0.89769(18) 0.30989(18) 0.72035(13) 0.0284(3) Uani d . 1 . .
H H11 0.9612 0.3866 0.7412 0.034 Uiso calc R 1 . .
C C24 0.45695(17) 0.01669(16) 0.11992(14) 0.0257(3) Uani d . 1 . .
H H24A 0.3653 -0.0452 0.1249 0.039 Uiso calc R 1 . .
H H24B 0.4612 0.0534 0.0404 0.039 Uiso calc R 1 . .
H H24C 0.4447 0.0912 0.1757 0.039 Uiso calc R 1 . .
C C10 0.8326(2) 0.23041(19) 0.80740(14) 0.0323(4) Uani d . 1 . .
H H10 0.8516 0.2532 0.8874 0.039 Uiso calc R 1 . .
C C12 0.69710(19) 0.52203(17) 0.51714(14) 0.0301(3) Uani d . 1 . .
H H12A 0.6389 0.5915 0.4717 0.045 Uiso calc R 1 . .
H H12B 0.7333 0.5601 0.5926 0.045 Uiso calc R 1 . .
H H12C 0.6259 0.4448 0.5304 0.045 Uiso calc R 1 . .
C C7 0.77616(17) 0.16510(16) 0.57324(13) 0.0244(3) Uani d . 1 . .
H H7 0.7564 0.1424 0.4934 0.029 Uiso calc R 1 . .
H H20 0.680(2) 0.258(3) 0.3212(18) 0.040(5) Uiso d . 1 . .

loop_
_atom_site_aniso_label
_atom_site_aniso_U_11
_atom_site_aniso_U_22
_atom_site_aniso_U_33
_atom_site_aniso_U_12
_atom_site_aniso_U_13
_atom_site_aniso_U_23
O1 0.0234(5) 0.0272(5) 0.0237(5) 0.0053(4) -0.0006(4) -0.0053(4)
O20 0.0187(4) 0.0178(5) 0.0278(5) -0.0037(4) 0.0079(4) -0.0053(4)
N3 0.0219(5) 0.0147(5) 0.0239(6) -0.0007(4) 0.0028(4) -0.0002(4)
C16 0.0189(6) 0.0150(6) 0.0183(6) 0.0009(5) -0.0004(5) 0.0027(5)
C14 0.0196(6) 0.0160(6) 0.0201(6) -0.0004(5) 0.0022(5) 0.0015(5)
C19 0.0175(6) 0.0212(7) 0.0227(6) -0.0013(5) 0.0028(5) 0.0050(5)
C2 0.0182(6) 0.0191(6) 0.0259(7) -0.0040(5) 0.0032(5) -0.0010(5)
C6 0.0200(6) 0.0257(7) 0.0242(7) 0.0065(6) -0.0015(5) -0.0031(6)
C15 0.0181(6) 0.0156(6) 0.0195(6) 0.0014(5) 0.0031(5) 0.0016(5)
C4 0.0251(7) 0.0172(6) 0.0303(7) -0.0042(5) 0.0023(5) -0.0051(5)
C21 0.0204(6) 0.0154(6) 0.0210(6) -0.0019(5) 0.0015(5) 0.0003(5)
C23 0.0251(7) 0.0179(7) 0.0236(7) -0.0022(5) 0.0037(5) 0.0032(5)
C8 0.0248(7) 0.0253(7) 0.0338(8) 0.0065(6) -0.0008(6) 0.0030(6)
C22 0.0336(8) 0.0199(7) 0.0286(7) -0.0052(6) 0.0033(6) -0.0057(6)
C17 0.0253(6) 0.0176(6) 0.0168(6) 0.0032(5) 0.0003(5) 0.0014(5)
C13 0.0336(8) 0.0194(7) 0.0328(8) 0.0022(6) 0.0040(6) 0.0046(6)
C9 0.0305(8) 0.0345(9) 0.0298(7) 0.0155(7) 0.0038(6) 0.0080(7)
C5 0.0196(6) 0.0255(7) 0.0275(7) -0.0007(6) -0.0011(5) -0.0086(6)
C18 0.0205(6) 0.0256(7) 0.0186(6) 0.0047(6) 0.0058(5) 0.0033(5)
C11 0.0265(7) 0.0315(8) 0.0267(7) 0.0098(6) -0.0050(5) -0.0075(6)
C24 0.0216(7) 0.0204(7) 0.0349(8) -0.0012(6) -0.0027(5) 0.0016(6)
C10 0.0349(8) 0.0378(9) 0.0238(7) 0.0176(7) -0.0036(6) -0.0032(7)
C12 0.0319(8) 0.0247(7) 0.0339(8) 0.0047(6) 0.0043(6) -0.0062(7)
C7 0.0230(7) 0.0253(7) 0.0248(7) 0.0042(6) -0.0016(5) -0.0021(6)

loop_
_atom_type_symbol
_atom_type_description
_atom_type_scat_dispersion_real
_atom_type_scat_dispersion_imag
_atom_type_scat_source
C C 0.0033 0.0016 'International Tables Vol C Tables 4.2.6.8 and 6.1.1.4'
H H 0 0 'International Tables Vol C Tables 4.2.6.8 and 6.1.1.4'
N N 0.0061 0.0033 'International Tables Vol C Tables 4.2.6.8 and 6.1.1.4'
O O 0.0106 0.006 'International Tables Vol C Tables 4.2.6.8 and 6.1.1.4'

loop_
_geom_angle_atom_site_label_1
_geom_angle_atom_site_label_2
_geom_angle_atom_site_label_3
_geom_angle_site_symmetry_1
_geom_angle_site_symmetry_3
_geom_angle
_geom_angle_publ_flag
C2 O1 C5 . . 108.87(11) ?
C15 O20 H20 . . 106.2(13) ?
C13 N3 C2 . . 111.67(11) ?
C13 N3 C4 . . 113.71(12) ?
C2 N3 C4 . . 102.96(11) ?
C17 C16 C15 . . 116.81(12) ?
C17 C16 C21 . . 122.37(12) ?
C15 C16 C21 . . 120.75(11) ?
C19 C14 C15 . . 119.83(12) ?
C19 C14 C2 . . 118.96(12) ?
C15 C14 C2 . . 121.05(11) ?
C18 C19 C14 . . 120.22(13) ?
C18 C19 H19 . . 119.9 ?
C14 C19 H19 . . 119.9 ?
O1 C2 N3 . . 103.56(10) ?
O1 C2 C14 . . 109.16(12) ?
N3 C2 C14 . . 114.06(11) ?
O1 C2 H2 . . 110 ?
N3 C2 H2 . . 110 ?
C14 C2 H2 . . 110 ?
C11 C6 C7 . . 119.09(14) ?
C11 C6 C5 . . 119.00(14) ?
C7 C6 C5 . . 121.90(13) ?
O20 C15 C14 . . 120.21(12) ?
O20 C15 C16 . . 118.81(12) ?
C14 C15 C16 . . 120.97(11) ?
N3 C4 C12 . . 112.88(12) ?
N3 C4 C5 . . 101.85(11) ?
C12 C4 C5 . . 116.12(13) ?
N3 C4 H4 . . 108.5 ?
C12 C4 H4 . . 108.5 ?
C5 C4 H4 . . 108.5 ?
C16 C21 C22 . . 112.05(11) ?
C16 C21 C24 . . 111.12(11) ?
C22 C21 C24 . . 107.05(12) ?
C16 C21 C23 . . 108.84(11) ?
C22 C21 C23 . . 107.38(12) ?
C24 C21 C23 . . 110.34(11) ?
C21 C23 H23A . . 109.5 ?
C21 C23 H23B . . 109.5 ?
H23A C23 H23B . . 109.5 ?
C21 C23 H23C . . 109.5 ?
H23A C23 H23C . . 109.5 ?
H23B C23 H23C . . 109.5 ?
C7 C8 C9 . . 120.51(16) ?
C7 C8 H8 . . 119.7 ?
C9 C8 H8 . . 119.7 ?
C21 C22 H22A . . 109.5 ?
C21 C22 H22B . . 109.5 ?
H22A C22 H22B . . 109.5 ?
C21 C22 H22C . . 109.5 ?
H22A C22 H22C . . 109.5 ?
H22B C22 H22C . . 109.5 ?
C18 C17 C16 . . 122.63(13) ?
C18 C17 H17 . . 118.7 ?
C16 C17 H17 . . 118.7 ?
N3 C13 H13A . . 109.5 ?
N3 C13 H13B . . 109.5 ?
H13A C13 H13B . . 109.5 ?
N3 C13 H13C . . 109.5 ?
H13A C13 H13C . . 109.5 ?
H13B C13 H13C . . 109.5 ?
C10 C9 C8 . . 119.59(15) ?
C10 C9 H9 . . 120.2 ?
C8 C9 H9 . . 120.2 ?
O1 C5 C6 . . 108.80(12) ?
O1 C5 C4 . . 104.91(11) ?
C6 C5 C4 . . 117.42(11) ?
O1 C5 H5 . . 108.5 ?
C6 C5 H5 . . 108.5 ?
C4 C5 H5 . . 108.5 ?
C19 C18 C17 . . 119.46(12) ?
C19 C18 H18 . . 120.3 ?
C17 C18 H18 . . 120.3 ?
C10 C11 C6 . . 120.52(15) ?
C10 C11 H11 . . 119.7 ?
C6 C11 H11 . . 119.7 ?
C21 C24 H24A . . 109.5 ?
C21 C24 H24B . . 109.5 ?
H24A C24 H24B . . 109.5 ?
C21 C24 H24C . . 109.5 ?
H24A C24 H24C . . 109.5 ?
H24B C24 H24C . . 109.5 ?
C9 C10 C11 . . 120.18(15) ?
C9 C10 H10 . . 119.9 ?
C11 C10 H10 . . 119.9 ?
C4 C12 H12A . . 109.5 ?
C4 C12 H12B . . 109.5 ?
H12A C12 H12B . . 109.5 ?
C4 C12 H12C . . 109.5 ?
H12A C12 H12C . . 109.5 ?
H12B C12 H12C . . 109.5 ?
C8 C7 C6 . . 120.11(14) ?
C8 C7 H7 . . 119.9 ?
C6 C7 H7 . . 119.9 ?

loop_
_geom_bond_atom_site_label_1
_geom_bond_atom_site_label_2
_geom_bond_site_symmetry_2
_geom_bond_distance
_geom_bond_publ_flag
O1 C2 . 1.4243(17) ?
O1 C5 . 1.4441(17) ?
O20 C15 . 1.3638(15) ?
O20 H20 . 0.90(2) ?
N3 C13 . 1.4667(19) ?
N3 C2 . 1.4756(18) ?
N3 C4 . 1.4805(18) ?
C16 C17 . 1.3970(18) ?
C16 C15 . 1.4151(18) ?
C16 C21 . 1.5327(18) ?
C14 C19 . 1.3911(18) ?
C14 C15 . 1.4064(18) ?
C14 C2 . 1.5081(19) ?
C19 C18 . 1.385(2) ?
C19 H19 . 0.95 ?
C2 H2 . 1 ?
C6 C11 . 1.396(2) ?
C6 C7 . 1.397(2) ?
C6 C5 . 1.515(2) ?
C4 C12 . 1.516(2) ?
C4 C5 . 1.548(2) ?
C4 H4 . 1 ?
C21 C22 . 1.5338(19) ?
C21 C24 . 1.540(2) ?
C21 C23 . 1.5433(18) ?
C23 H23A . 0.98 ?
C23 H23B . 0.98 ?
C23 H23C . 0.98 ?
C8 C7 . 1.388(2) ?
C8 C9 . 1.391(2) ?
C8 H8 . 0.95 ?
C22 H22A . 0.98 ?
C22 H22B . 0.98 ?
C22 H22C . 0.98 ?
C17 C18 . 1.393(2) ?
C17 H17 . 0.95 ?
C13 H13A . 0.98 ?
C13 H13B . 0.98 ?
C13 H13C . 0.98 ?
C9 C10 . 1.387(3) ?
C9 H9 . 0.95 ?
C5 H5 . 1 ?
C18 H18 . 0.95 ?
C11 C10 . 1.389(2) ?
C11 H11 . 0.95 ?
C24 H24A . 0.98 ?
C24 H24B . 0.98 ?
C24 H24C . 0.98 ?
C10 H10 . 0.95 ?
C12 H12A . 0.98 ?
C12 H12B . 0.98 ?
C12 H12C . 0.98 ?
C7 H7 . 0.95 ?

loop_
_geom_hbond_atom_site_label_D
_geom_hbond_atom_site_label_H
_geom_hbond_atom_site_label_A
_geom_hbond_site_symmetry_A
_geom_hbond_distance_DH
_geom_hbond_distance_HA
_geom_hbond_distance_DA
_geom_hbond_angle_DHA
O20 H20 N3 . 0.90(2) 1.79(2) 2.6244(16) 154.4(19)

loop_
_geom_torsion_atom_site_label_1
_geom_torsion_atom_site_label_2
_geom_torsion_atom_site_label_3
_geom_torsion_atom_site_label_4
_geom_torsion_site_symmetry_1
_geom_torsion_site_symmetry_2
_geom_torsion_site_symmetry_3
_geom_torsion_site_symmetry_4
_geom_torsion
_geom_torsion_publ_flag
C15 C14 C19 C18 . . . . -0.3(2) ?
C2 C14 C19 C18 . . . . 175.24(12) ?
C5 O1 C2 N3 . . . . -29.88(13) ?
C5 O1 C2 C14 . . . . -151.74(11) ?
C13 N3 C2 O1 . . . . 164.76(12) ?
C4 N3 C2 O1 . . . . 42.40(13) ?
C13 N3 C2 C14 . . . . -76.72(15) ?
C4 N3 C2 C14 . . . . 160.91(11) ?
C19 C14 C2 O1 . . . . -95.64(14) ?
C15 C14 C2 O1 . . . . 79.84(15) ?
C19 C14 C2 N3 . . . . 149.09(13) ?
C15 C14 C2 N3 . . . . -35.44(17) ?
C19 C14 C15 O20 . . . . -178.14(12) ?
C2 C14 C15 O20 . . . . 6.42(19) ?
C19 C14 C15 C16 . . . . 2.55(19) ?
C2 C14 C15 C16 . . . . -172.88(13) ?
C17 C16 C15 O20 . . . . 177.65(12) ?
C21 C16 C15 O20 . . . . -5.34(18) ?
C17 C16 C15 C14 . . . . -3.03(18) ?
C21 C16 C15 C14 . . . . 173.98(12) ?
C13 N3 C4 C12 . . . . 76.22(16) ?
C2 N3 C4 C12 . . . . -162.80(12) ?
C13 N3 C4 C5 . . . . -158.56(12) ?
C2 N3 C4 C5 . . . . -37.58(13) ?
C17 C16 C21 C22 . . . . -1.61(18) ?
C15 C16 C21 C22 . . . . -178.45(12) ?
C17 C16 C21 C24 . . . . -121.31(14) ?
C15 C16 C21 C24 . . . . 61.85(16) ?
C17 C16 C21 C23 . . . . 116.99(14) ?
C15 C16 C21 C23 . . . . -59.85(16) ?
C15 C16 C17 C18 . . . . 1.39(19) ?
C21 C16 C17 C18 . . . . -175.57(12) ?
C7 C8 C9 C10 . . . . 0.9(2) ?
C2 O1 C5 C6 . . . . 132.44(12) ?
C2 O1 C5 C4 . . . . 6.00(14) ?
C11 C6 C5 O1 . . . . 142.27(13) ?
C7 C6 C5 O1 . . . . -36.26(17) ?
C11 C6 C5 C4 . . . . -98.86(15) ?
C7 C6 C5 C4 . . . . 82.61(17) ?
N3 C4 C5 O1 . . . . 19.92(13) ?
C12 C4 C5 O1 . . . . 142.96(13) ?
N3 C4 C5 C6 . . . . -101.00(13) ?
C12 C4 C5 C6 . . . . 22.04(18) ?
C14 C19 C18 C17 . . . . -1.3(2) ?
C16 C17 C18 C19 . . . . 0.8(2) ?
C7 C6 C11 C10 . . . . 0.3(2) ?
C5 C6 C11 C10 . . . . -178.31(13) ?
C8 C9 C10 C11 . . . . -0.8(2) ?
C6 C11 C10 C9 . . . . 0.2(2) ?
C9 C8 C7 C6 . . . . -0.4(2) ?
C11 C6 C7 C8 . . . . -0.2(2) ?
C5 C6 C7 C8 . . . . 178.33(13) ?

loop_
_cod_related_entry_id
_cod_related_entry_database
_cod_related_entry_code
1 ChemSpider 24744675
